data_1529629
loop_
_publ_author_name
'Bernal, I.'

_publ_section_title
;
 ... Spontaneous resolution ... III(1). The structures and absolute
 configuration of (cis-alpha-(triethylenetetraamine)Co(NO2)2)Cl H2O (I),
 ((cis-bis-ethylenediamine Co(NO)2)2)Cl (II) and of K(trans-Co(NH3)2
 (NO2)4) (III)
;
_journal_name_full 'Inorganica Chimica Acta'
_journal_page_first 99
_journal_page_last 110
_journal_volume 96
_journal_year 1985
_chemical_formula_sum 'Co H6 K N6 O8'
_chemical_name_systematic 'K Co (N H3)2 (N O2)4'
_space_group_IT_number 19
_symmetry_space_group_name_Hall 'P 2ac 2ab'
_symmetry_space_group_name_H-M 'P 21 21 21'
_cell_angle_alpha 90
_cell_angle_beta 90
_cell_angle_gamma 90
_cell_formula_units_Z 4
_cell_length_a 11.275
_cell_length_b 12.806
_cell_length_c 6.696
_cell_volume 966.820
_citation_journal_id_ASTM ICHAA3
_cod_data_source_file Bernal_ICHAA3_1985_1034.cif
_cod_data_source_block H6Co1K1N6O8
_cod_original_cell_volume 966.8196
_cod_original_formula_sum 'H6 Co1 K1 N6 O8'
_cod_database_code 1529629

loop_
_symmetry_equiv_pos_as_xyz
x,y,z
-x+1/2,-y,z+1/2
x+1/2,-y+1/2,-z
-x,y+1/2,-z+1/2

loop_
_atom_site_label
_atom_site_type_symbol
_atom_site_fract_x
_atom_site_fract_y
_atom_site_fract_z
_atom_site_occupancy
_atom_site_U_iso_or_equiv
H3 H+1 0.0511 -0.1774 -0.1246 1 0.0
H1 H+1 0.1014 -0.2893 -0.0698 1 0.0
O6 O-2 -0.0547 -0.2415 -0.6465 1 0.0
N2 N-3 -0.1982 -0.3744 -0.4334 1 0.0
N5 N+3 -0.0191 -0.2277 -0.4774 1 0.0
O5 O-2 0.0473 -0.156 -0.4461 1 0.0
O4 O-2 -0.2514 -0.1601 -0.3469 1 0.0
O7 O-2 0.01 -0.4814 -0.4605 1 0.0
N1 N-3 0.0306 -0.2464 -0.0762 1 0.0
N6 N+3 0.0289 -0.422 -0.3205 1 0.0
O8 O-2 0.1204 -0.4327 -0.2254 1 0.0
O2 O-2 -0.0838 -0.43 0.0881 1 0.0
O1 O-2 -0.2577 -0.3971 -0.0217 1 0.0
Co1 Co+3 -0.0835 -0.3102 -0.2572 1 0.0
H4 H+1 -0.1872 -0.3483 -0.5682 1 0.0
O3 O-2 -0.2045 -0.159 -0.0361 1 0.0
K1 K+1 -0.3645 0.0235 -0.1866 1 0.0
H2 H+1 -0.0041 -0.2408 0.056 1 0.0
H6 H+1 -0.1876 -0.4496 -0.4323 1 0.0
H5 H+1 -0.2776 -0.3575 -0.3879 1 0.0
N4 N+3 -0.1923 -0.1966 -0.2062 1 0.0
N3 N+3 -0.1497 -0.3899 -0.0371 1 0.0
